data_1517901
loop_
_publ_author_name
'Zhang, Xuan'
'Si, Weili'
'Bao, Ming'
'Asao, Naoki'
'Yamamoto, Yoshinori'
'Jin, Tienan'

_publ_section_title
;
 Rh(III)-Catalyzed Regioselective Functionalization of C-H Bonds of
 Naphthylcarbamates for Oxidative Annulation with Alkynes.
;
_journal_issue 18
_journal_name_full 'Organic letters'
_journal_page_first 4830
_journal_page_last 4833
_journal_paper_doi 10.1021/ol502317c
_journal_volume 16
_journal_year 2014
_chemical_formula_moiety 'C27 H21 N O2'
_chemical_formula_sum 'C27 H21 N O2'
_chemical_formula_weight 391.47
_space_group_IT_number 9
_symmetry_cell_setting monoclinic
_symmetry_Int_Tables_number 9
_symmetry_space_group_name_Hall 'C -2yc'
_symmetry_space_group_name_H-M 'C 1 c 1'
_atom_sites_solution_hydrogens geom
_atom_sites_solution_primary direct
_atom_sites_solution_secondary difmap
_cell_angle_alpha 90.0000
_cell_angle_beta 126.514(9)
_cell_angle_gamma 90.0000
_cell_formula_units_Z 8
_cell_length_a 12.5831(17)
_cell_length_b 38.828(5)
_cell_length_c 10.3741(14)
_cell_measurement_reflns_used 18756
_cell_measurement_temperature 150
_cell_measurement_theta_max 27.80
_cell_measurement_theta_min 3.10
_cell_volume 4073.6(11)
_computing_cell_refinement 'CrystalClear-SM Auto 2.0 r15'
_computing_data_collection 'CrystalClear-SM Auto 2.0 r15 (Rigaku, 2011)'
_computing_data_reduction 'CrystalClear-SM Auto 2.0 r15'
_computing_molecular_graphics 'CrystalStructure 4.0'
_computing_publication_material 'CrystalStructure 4.0 (Rigaku, 2010)'
_computing_structure_refinement 'SHELXL97 (Sheldrick, 2008)'
_computing_structure_solution 'SHELXS97 (Sheldrick, 2008)'
_diffrn_ambient_temperature 150
_diffrn_detector_area_resol_mean 6.827
_diffrn_measured_fraction_theta_full 0.996
_diffrn_measured_fraction_theta_max 0.996
_diffrn_measurement_device_type 'Rigaku XtaLAB mini'
_diffrn_measurement_method \w
_diffrn_radiation_type 'Mo K\a'
_diffrn_radiation_wavelength 0.71075
_diffrn_reflns_av_R_equivalents 0.0369
_diffrn_reflns_limit_h_max 16
_diffrn_reflns_limit_h_min -16
_diffrn_reflns_limit_k_max 50
_diffrn_reflns_limit_k_min -50
_diffrn_reflns_limit_l_max 13
_diffrn_reflns_limit_l_min -13
_diffrn_reflns_number 20161
_diffrn_reflns_theta_full 27.48
_diffrn_reflns_theta_max 27.48
_diffrn_standards_number 0
_exptl_absorpt_coefficient_mu 0.080
_exptl_absorpt_correction_T_max 0.976
_exptl_absorpt_correction_T_min 0.735
_exptl_absorpt_correction_type multi-scan
_exptl_absorpt_process_details 'REQAB (Rigaku, 1998)'
_exptl_crystal_colour orange
_exptl_crystal_density_diffrn 1.276
_exptl_crystal_density_method 'not measured'
_exptl_crystal_description block
_exptl_crystal_F_000 1648.00
_exptl_crystal_size_max 0.400
_exptl_crystal_size_mid 0.400
_exptl_crystal_size_min 0.300
_refine_diff_density_max 0.210
_refine_diff_density_min -0.160
_refine_ls_extinction_coef 0.0019(4)
_refine_ls_extinction_method SHELXL
_refine_ls_goodness_of_fit_ref 1.054
_refine_ls_hydrogen_treatment constr
_refine_ls_number_parameters 543
_refine_ls_number_reflns 9213
_refine_ls_number_restraints 2
_refine_ls_R_factor_gt 0.0386
_refine_ls_shift/su_max 0.001
_refine_ls_structure_factor_coef Fsqd
_refine_ls_weighting_details 'w = 1/[\s^2^(Fo^2^)+(0.0370P)^2^+0.9466P] where P=(Fo^2^+2Fc^2^)/3'
_refine_ls_weighting_scheme calc
_refine_ls_wR_factor_ref 0.0929
_reflns_number_gt 8439
_reflns_number_total 9213
_reflns_threshold_expression F^2^>2.0\s(F^2^)
_cod_data_source_file ol502317c_si_002.cif
_cod_data_source_block 01
_cod_database_code 1517901

loop_
_symmetry_equiv_pos_site_id
_symmetry_equiv_pos_as_xyz
1 +X,+Y,+Z
2 +X,-Y,1/2+Z
3 1/2+X,1/2+Y,+Z
4 1/2+X,1/2-Y,1/2+Z

loop_
_atom_site_label
_atom_site_type_symbol
_atom_site_fract_x
_atom_site_fract_y
_atom_site_fract_z
_atom_site_U_iso_or_equiv
_atom_site_adp_type
_atom_site_occupancy
_atom_site_symmetry_multiplicity
_atom_site_calc_flag
_atom_site_refinement_flags
O2 O 0.18692(15) 0.50996(4) 0.50590(19) 0.0284(4) Uani 1.0 4 d .
O5 O 0.13985(17) 0.46410(4) 0.3468(3) 0.0390(5) Uani 1.0 4 d .
O10 O 0.4402(3) 0.80531(5) 0.4451(3) 0.0510(6) Uani 1.0 4 d .
O61 O 0.33995(17) 0.75716(5) 0.3048(2) 0.0353(4) Uani 1.0 4 d .
N3 N 0.48225(18) 0.78317(5) 0.2726(2) 0.0252(4) Uani 1.0 4 d .
N4 N 0.34893(18) 0.48788(4) 0.4993(3) 0.0239(4) Uani 1.0 4 d .
C1 C 0.5458(3) 0.51911(5) 0.7009(3) 0.0229(5) Uani 1.0 4 d .
C6 C 0.6129(3) 0.48611(6) 0.7746(3) 0.0241(5) Uani 1.0 4 d .
C7 C 0.3459(3) 0.55054(5) 0.4704(3) 0.0244(5) Uani 1.0 4 d .
C8 C 0.5507(3) 0.45548(6) 0.6832(3) 0.0240(5) Uani 1.0 4 d .
C9 C 0.4493(2) 0.79068(5) -0.0194(3) 0.0210(5) Uani 1.0 4 d .
C12 C 0.4215(3) 0.45661(5) 0.5355(3) 0.0247(5) Uani 1.0 4 d .
C13 C 0.4545(2) 0.72611(5) -0.0447(3) 0.0219(5) Uani 1.0 4 d .
C14 C 0.4541(2) 0.75638(5) 0.0443(3) 0.0207(5) Uani 1.0 4 d .
C15 C 0.5724(3) 0.71036(6) 0.0069(3) 0.0301(5) Uani 1.0 4 d .
C16 C 0.4933(3) 0.71932(6) 0.2660(3) 0.0249(5) Uani 1.0 4 d .
C17 C 0.7374(3) 0.48391(6) 0.9181(3) 0.0298(5) Uani 1.0 4 d .
C18 C 0.4195(3) 0.51956(5) 0.5685(3) 0.0230(5) Uani 1.0 4 d .
C19 C 0.2160(3) 0.48571(5) 0.4394(3) 0.0252(5) Uani 1.0 4 d .
C20 C 0.5589(3) 0.39400(6) 0.6387(4) 0.0356(6) Uani 1.0 4 d .
C22 C 0.4757(3) 0.85617(6) -0.1143(3) 0.0311(5) Uani 1.0 4 d .
C23 C 0.4718(2) 0.75304(5) 0.1849(3) 0.0220(5) Uani 1.0 4 d .
C24 C 0.4888(2) 0.81941(5) 0.0862(3) 0.0229(5) Uani 1.0 4 d .
C25 C 0.3375(3) 0.71414(6) -0.1852(3) 0.0275(5) Uani 1.0 4 d .
C26 C 0.6194(3) 0.42344(6) 0.7367(3) 0.0287(5) Uani 1.0 4 d .
C27 C 0.5165(2) 0.81546(6) 0.2393(3) 0.0255(5) Uani 1.0 4 d .
C28 C 0.6565(3) 0.56702(6) 0.9046(3) 0.0289(5) Uani 1.0 4 d .
C29 C 0.4241(2) 0.79565(6) -0.1668(3) 0.0251(5) Uani 1.0 4 d .
C30 C 0.4384(3) 0.39647(6) 0.4939(4) 0.0381(6) Uani 1.0 4 d .
C31 C 0.6797(3) 0.56534(7) 0.6914(3) 0.0341(6) Uani 1.0 4 d .
C32 C 0.5060(2) 0.85232(5) 0.0397(3) 0.0275(5) Uani 1.0 4 d .
C33 C 0.5753(3) 0.68376(6) -0.0809(4) 0.0372(6) Uani 1.0 4 d .
C34 C 0.3363(3) 0.58044(6) 0.5370(3) 0.0304(5) Uani 1.0 4 d .
C35 C 0.2621(3) 0.60814(6) 0.4398(4) 0.0358(6) Uani 1.0 4 d .
C36 C 0.5878(3) 0.87459(6) 0.3004(4) 0.0391(7) Uani 1.0 4 d .
C37 C 0.3689(3) 0.42774(6) 0.4400(4) 0.0334(6) Uani 1.0 4 d .
C38 C 0.5553(3) 0.87983(6) 0.1514(4) 0.0353(6) Uani 1.0 4 d .
C39 C 0.4059(3) 0.69187(6) 0.1850(3) 0.0310(5) Uani 1.0 4 d .
C40 C 0.8028(3) 0.45177(7) 0.9757(3) 0.0333(6) Uani 1.0 4 d .
C41 C 0.4349(3) 0.82853(6) -0.2158(3) 0.0303(5) Uani 1.0 4 d .
C42 C 0.0478(3) 0.51357(7) 0.4400(4) 0.0366(6) Uani 1.0 4 d .
C43 C 0.7882(3) 0.60985(6) 0.8914(4) 0.0358(6) Uani 1.0 4 d .
C44 C 0.7454(3) 0.42270(6) 0.8863(3) 0.0321(6) Uani 1.0 4 d .
C45 C 0.4255(3) 0.66091(7) 0.2621(4) 0.0390(6) Uani 1.0 4 d .
C46 C 0.3404(3) 0.68739(6) -0.2718(3) 0.0336(6) Uani 1.0 4 d .
C47 C 0.5693(3) 0.84243(6) 0.3474(3) 0.0346(6) Uani 1.0 4 d .
C48 C 0.2808(3) 0.54910(6) 0.3055(3) 0.0356(6) Uani 1.0 4 d .
C49 C 0.7360(3) 0.59622(6) 0.9661(3) 0.0331(6) Uani 1.0 4 d .
C50 C 0.1964(3) 0.60639(7) 0.2752(4) 0.0406(7) Uani 1.0 4 d .
C51 C 0.6014(3) 0.71476(7) 0.4264(3) 0.0351(6) Uani 1.0 4 d .
C52 C 0.5320(3) 0.65666(7) 0.4206(4) 0.0451(7) Uani 1.0 4 d .
C53 C 0.4224(3) 0.78356(6) 0.3518(3) 0.0313(6) Uani 1.0 4 d .
C54 C 0.4595(3) 0.67247(6) -0.2206(4) 0.0357(6) Uani 1.0 4 d .
C55 C -0.0212(3) 0.53668(7) 0.2964(4) 0.0423(7) Uani 1.0 4 d .
C56 C 0.2052(4) 0.57693(7) 0.2079(4) 0.0446(7) Uani 1.0 4 d .
C57 C 0.7594(3) 0.59442(7) 0.7536(4) 0.0410(6) Uani 1.0 4 d .
C58 C 0.6199(3) 0.68340(7) 0.5019(4) 0.0467(7) Uani 1.0 4 d .
C59 C 0.2859(4) 0.75116(9) 0.3939(5) 0.0579(9) Uani 1.0 4 d .
C60 C 0.6274(2) 0.55132(5) 0.7660(3) 0.0241(5) Uani 1.0 4 d .
C65 C 0.2058(5) 0.72004(14) 0.3316(5) 0.0936(17) Uani 1.0 4 d .
H15 H 0.6525 0.7178 0.1035 0.0361 Uiso 1.0 4 calc R
H17 H 0.7799 0.5042 0.9789 0.0358 Uiso 1.0 4 calc R
H20 H 0.6026 0.3724 0.6740 0.0428 Uiso 1.0 4 calc R
H22 H 0.4835 0.8782 -0.1480 0.0373 Uiso 1.0 4 calc R
H25 H 0.2555 0.7244 -0.2218 0.0330 Uiso 1.0 4 calc R
H28 H 0.6218 0.5577 0.9573 0.0347 Uiso 1.0 4 calc R
H29 H 0.3991 0.7766 -0.2368 0.0302 Uiso 1.0 4 calc R
H30 H 0.4005 0.3766 0.4280 0.0457 Uiso 1.0 4 calc R
H31 H 0.6608 0.5549 0.5969 0.0409 Uiso 1.0 4 calc R
H33 H 0.6570 0.6734 -0.0445 0.0447 Uiso 1.0 4 calc R
H34 H 0.3807 0.5819 0.6496 0.0364 Uiso 1.0 4 calc R
H35 H 0.2563 0.6285 0.4864 0.0430 Uiso 1.0 4 calc R
H36 H 0.6239 0.8931 0.3749 0.0469 Uiso 1.0 4 calc R
H37 H 0.2856 0.4290 0.3377 0.0401 Uiso 1.0 4 calc R
H38 H 0.5657 0.9020 0.1218 0.0424 Uiso 1.0 4 calc R
H39 H 0.3322 0.6945 0.0759 0.0372 Uiso 1.0 4 calc R
H40 H 0.8869 0.4505 1.0769 0.0400 Uiso 1.0 4 calc R
H41 H 0.4139 0.8316 -0.3195 0.0364 Uiso 1.0 4 calc R
H42A H 0.0405 0.5233 0.5226 0.0439 Uiso 1.0 4 calc R
H42B H 0.0050 0.4906 0.4091 0.0439 Uiso 1.0 4 calc R
H43 H 0.8434 0.6296 0.9343 0.0430 Uiso 1.0 4 calc R
H44 H 0.7914 0.4014 0.9255 0.0385 Uiso 1.0 4 calc R
H45 H 0.3653 0.6424 0.2056 0.0468 Uiso 1.0 4 calc R
H46 H 0.2604 0.6793 -0.3665 0.0403 Uiso 1.0 4 calc R
H47 H 0.5929 0.8393 0.4523 0.0416 Uiso 1.0 4 calc R
H48 H 0.2878 0.5290 0.2587 0.0427 Uiso 1.0 4 calc R
H49 H 0.7547 0.6069 1.0600 0.0397 Uiso 1.0 4 calc R
H50 H 0.1456 0.6254 0.2091 0.0488 Uiso 1.0 4 calc R
H51 H 0.6621 0.7331 0.4837 0.0421 Uiso 1.0 4 calc R
H52 H 0.5447 0.6354 0.4734 0.0541 Uiso 1.0 4 calc R
H54 H 0.4615 0.6545 -0.2814 0.0429 Uiso 1.0 4 calc R
H55A H -0.1145 0.5389 0.2534 0.0507 Uiso 1.0 4 calc R
H55B H -0.0149 0.5269 0.2142 0.0507 Uiso 1.0 4 calc R
H55C H 0.0204 0.5595 0.3275 0.0507 Uiso 1.0 4 calc R
H56 H 0.1599 0.5756 0.0951 0.0535 Uiso 1.0 4 calc R
H57 H 0.7944 0.6038 0.7014 0.0492 Uiso 1.0 4 calc R
H58 H 0.6939 0.6804 0.6105 0.0560 Uiso 1.0 4 calc R
H59A H 0.2310 0.7710 0.3811 0.0695 Uiso 1.0 4 calc R
H59B H 0.3585 0.7484 0.5094 0.0695 Uiso 1.0 4 calc R
H65A H 0.1689 0.7155 0.3907 0.1123 Uiso 1.0 4 calc R
H65B H 0.2609 0.7006 0.3447 0.1123 Uiso 1.0 4 calc R
H65C H 0.1336 0.7231 0.2176 0.1123 Uiso 1.0 4 calc R

loop_
_atom_site_aniso_label
_atom_site_aniso_U_11
_atom_site_aniso_U_22
_atom_site_aniso_U_33
_atom_site_aniso_U_12
_atom_site_aniso_U_13
_atom_site_aniso_U_23
O2 0.0242(8) 0.0332(9) 0.0283(9) 0.0023(7) 0.0159(7) 0.0001(7)
O5 0.0283(9) 0.0305(9) 0.0459(11) -0.0064(8) 0.0154(8) -0.0090(8)
O10 0.0786(16) 0.0459(11) 0.0509(12) -0.0023(11) 0.0507(12) -0.0116(10)
O61 0.0359(10) 0.0467(11) 0.0348(10) 0.0004(8) 0.0273(8) -0.0002(8)
N3 0.0283(10) 0.0246(9) 0.0227(9) 0.0005(8) 0.0151(8) -0.0030(8)
N4 0.0246(10) 0.0190(9) 0.0245(10) -0.0019(7) 0.0127(8) -0.0027(7)
C1 0.0269(11) 0.0219(11) 0.0242(11) -0.0028(9) 0.0174(10) -0.0042(9)
C6 0.0249(11) 0.0250(11) 0.0278(12) -0.0006(9) 0.0186(10) 0.0001(9)
C7 0.0267(11) 0.0211(11) 0.0256(11) -0.0034(9) 0.0156(10) -0.0015(9)
C8 0.0282(12) 0.0239(11) 0.0279(12) 0.0001(9) 0.0209(10) 0.0006(9)
C9 0.0158(10) 0.0208(10) 0.0234(11) -0.0002(8) 0.0100(9) -0.0021(8)
C12 0.0281(12) 0.0212(11) 0.0306(12) -0.0023(9) 0.0207(10) -0.0025(9)
C13 0.0257(11) 0.0198(10) 0.0225(10) -0.0019(8) 0.0156(9) 0.0002(8)
C14 0.0185(10) 0.0192(10) 0.0218(10) -0.0004(8) 0.0106(9) -0.0015(8)
C15 0.0250(12) 0.0279(12) 0.0327(13) -0.0006(9) 0.0147(10) -0.0049(10)
C16 0.0265(11) 0.0255(11) 0.0255(11) -0.0010(9) 0.0169(10) 0.0008(9)
C17 0.0271(12) 0.0334(13) 0.0292(12) -0.0020(10) 0.0168(10) -0.0017(10)
C18 0.0274(11) 0.0208(11) 0.0244(11) -0.0032(9) 0.0173(10) -0.0052(8)
C19 0.0265(11) 0.0223(11) 0.0252(11) -0.0000(9) 0.0144(10) 0.0038(9)
C20 0.0430(15) 0.0214(12) 0.0541(16) 0.0032(10) 0.0352(14) 0.0012(11)
C22 0.0273(12) 0.0243(11) 0.0368(13) 0.0012(9) 0.0165(11) 0.0086(10)
C23 0.0187(10) 0.0236(11) 0.0209(11) -0.0007(8) 0.0103(9) -0.0030(8)
C24 0.0168(10) 0.0215(10) 0.0261(11) 0.0012(8) 0.0105(9) -0.0015(9)
C25 0.0259(12) 0.0252(11) 0.0285(12) -0.0014(9) 0.0145(10) -0.0022(9)
C26 0.0323(12) 0.0256(11) 0.0401(14) 0.0021(10) 0.0279(11) 0.0032(10)
C27 0.0223(11) 0.0236(11) 0.0273(12) 0.0017(9) 0.0131(10) -0.0032(9)
C28 0.0314(12) 0.0295(12) 0.0271(12) -0.0051(10) 0.0181(10) -0.0057(9)
C29 0.0238(11) 0.0253(11) 0.0230(11) -0.0007(9) 0.0122(9) -0.0006(9)
C30 0.0423(15) 0.0239(12) 0.0532(17) -0.0057(11) 0.0312(14) -0.0104(12)
C31 0.0393(14) 0.0357(13) 0.0321(13) -0.0110(11) 0.0239(12) -0.0095(11)
C32 0.0202(11) 0.0207(10) 0.0358(13) 0.0027(9) 0.0134(10) 0.0004(9)
C33 0.0364(14) 0.0274(13) 0.0515(16) 0.0008(11) 0.0281(13) -0.0068(11)
C34 0.0286(12) 0.0275(12) 0.0292(13) -0.0010(10) 0.0141(10) -0.0075(10)
C35 0.0335(13) 0.0239(12) 0.0426(15) 0.0014(10) 0.0186(12) -0.0044(10)
C36 0.0361(14) 0.0276(13) 0.0452(16) -0.0060(11) 0.0196(13) -0.0157(11)
C37 0.0323(13) 0.0290(12) 0.0398(14) -0.0049(10) 0.0220(11) -0.0097(10)
C38 0.0310(13) 0.0187(11) 0.0457(15) -0.0017(10) 0.0170(12) -0.0038(10)
C39 0.0336(13) 0.0324(12) 0.0281(12) -0.0061(10) 0.0189(11) -0.0015(10)
C40 0.0260(12) 0.0418(14) 0.0328(13) 0.0052(10) 0.0177(11) 0.0062(11)
C41 0.0290(12) 0.0310(12) 0.0273(12) 0.0029(10) 0.0148(10) 0.0067(10)
C42 0.0283(13) 0.0435(15) 0.0415(15) 0.0045(11) 0.0227(12) 0.0031(11)
C43 0.0335(13) 0.0269(12) 0.0409(14) -0.0087(10) 0.0188(12) -0.0069(11)
C44 0.0328(13) 0.0311(13) 0.0415(14) 0.0093(10) 0.0270(12) 0.0095(11)
C45 0.0461(16) 0.0306(13) 0.0439(16) -0.0109(11) 0.0287(14) -0.0031(11)
C46 0.0346(13) 0.0302(12) 0.0295(13) -0.0089(10) 0.0156(11) -0.0095(10)
C47 0.0332(13) 0.0332(13) 0.0330(13) -0.0037(10) 0.0173(11) -0.0113(11)
C48 0.0541(17) 0.0287(12) 0.0307(13) -0.0007(11) 0.0289(13) -0.0013(10)
C49 0.0356(13) 0.0300(12) 0.0282(12) -0.0046(10) 0.0161(11) -0.0099(10)
C50 0.0450(16) 0.0290(13) 0.0433(15) 0.0029(11) 0.0238(13) 0.0109(11)
C51 0.0330(13) 0.0322(13) 0.0294(13) -0.0031(10) 0.0127(11) 0.0019(10)
C52 0.0562(18) 0.0299(14) 0.0502(17) 0.0019(13) 0.0323(15) 0.0133(12)
C53 0.0363(14) 0.0336(13) 0.0255(12) 0.0070(11) 0.0193(11) 0.0024(10)
C54 0.0487(16) 0.0226(11) 0.0437(15) -0.0063(11) 0.0318(13) -0.0112(11)
C55 0.0349(14) 0.0468(16) 0.0345(14) 0.0090(12) 0.0149(12) 0.0016(12)
C56 0.0630(19) 0.0404(15) 0.0309(14) 0.0021(14) 0.0282(14) 0.0071(12)
C57 0.0478(16) 0.0404(14) 0.0461(15) -0.0140(13) 0.0340(14) -0.0063(12)
C58 0.0432(16) 0.0428(16) 0.0346(15) 0.0027(13) 0.0125(13) 0.0131(12)
C59 0.073(3) 0.070(3) 0.067(3) -0.0003(18) 0.061(2) 0.0026(17)
C60 0.0224(11) 0.0230(11) 0.0250(11) -0.0014(9) 0.0131(9) -0.0031(9)
C65 0.079(3) 0.160(5) 0.064(3) -0.062(3) 0.055(3) -0.023(3)

loop_
_atom_type_symbol
_atom_type_description
_atom_type_scat_dispersion_real
_atom_type_scat_dispersion_imag
_atom_type_scat_source
C C 0.0033 0.0016
;
International Tables for Crystallography
(1992, Vol. C, Tables 4.2.6.8 and 6.1.1.4)
;
H H 0.0000 0.0000
;
International Tables for Crystallography
(1992, Vol. C, Table 6.1.1.4)
;
N N 0.0061 0.0033
;
International Tables for Crystallography
(1992, Vol. C, Tables 4.2.6.8 and 6.1.1.4)
;
O O 0.0106 0.0060
;
International Tables for Crystallography
(1992, Vol. C, Tables 4.2.6.8 and 6.1.1.4)
;

loop_
_geom_angle_atom_site_label_1
_geom_angle_atom_site_label_2
_geom_angle_atom_site_label_3
_geom_angle
_geom_angle_publ_flag
C19 O2 C42 116.47(18) yes
C53 O61 C59 116.7(3) yes
C23 N3 C27 119.1(3) yes
C23 N3 C53 119.9(3) yes
C27 N3 C53 118.3(3) yes
C12 N4 C18 119.25(18) yes
C12 N4 C19 118.31(18) yes
C18 N4 C19 119.6(2) yes
C6 C1 C18 120.27(18) yes
C6 C1 C60 117.69(17) yes
C18 C1 C60 121.63(18) yes
C1 C6 C8 117.46(16) yes
C1 C6 C17 123.1(2) yes
C8 C6 C17 119.1(2) yes
C18 C7 C34 122.4(3) yes
C18 C7 C48 118.7(3) yes
C34 C7 C48 118.8(2) yes
C6 C8 C12 120.8(2) yes
C6 C8 C26 120.13(17) yes
C12 C8 C26 119.0(2) yes
C14 C9 C24 117.3(3) yes
C14 C9 C29 123.1(2) yes
C24 C9 C29 119.1(3) yes
N4 C12 C8 116.80(19) yes
N4 C12 C37 122.95(18) yes
C8 C12 C37 120.1(2) yes
C14 C13 C15 120.32(17) yes
C14 C13 C25 121.1(3) yes
C15 C13 C25 118.5(3) yes
C9 C14 C13 116.6(3) yes
C9 C14 C23 120.7(2) yes
C13 C14 C23 122.3(2) yes
C13 C15 C33 120.92(19) yes
C23 C16 C39 121.11(17) yes
C23 C16 C51 120.2(2) yes
C39 C16 C51 118.6(3) yes
C6 C17 C40 120.8(2) yes
N4 C18 C1 120.17(17) yes
N4 C18 C7 113.73(15) yes
C1 C18 C7 125.70(19) yes
O2 C19 O5 124.6(3) yes
O2 C19 N4 110.50(17) yes
O5 C19 N4 124.8(3) yes
C26 C20 C30 120.4(3) yes
C32 C22 C41 120.8(3) yes
N3 C23 C14 120.1(2) yes
N3 C23 C16 116.0(3) yes
C14 C23 C16 123.7(3) yes
C9 C24 C27 121.0(2) yes
C9 C24 C32 119.6(3) yes
C27 C24 C32 119.3(2) yes
C13 C25 C46 120.4(3) yes
C8 C26 C20 118.89(18) yes
C8 C26 C44 118.0(2) yes
C20 C26 C44 123.1(3) yes
N3 C27 C24 117.1(2) yes
N3 C27 C47 122.4(3) yes
C24 C27 C47 120.4(3) yes
C49 C28 C60 120.3(3) yes
C9 C29 C41 121.2(3) yes
C20 C30 C37 121.4(3) yes
C57 C31 C60 120.6(3) yes
C22 C32 C24 118.9(2) yes
C22 C32 C38 122.5(3) yes
C24 C32 C38 118.6(3) yes
C15 C33 C54 120.1(3) yes
C7 C34 C35 120.3(3) yes
C34 C35 C50 120.5(3) yes
C38 C36 C47 121.8(3) yes
C12 C37 C30 119.89(19) yes
C32 C38 C36 120.4(3) yes
C16 C39 C45 120.6(2) yes
C17 C40 C44 120.17(19) yes
C22 C41 C29 120.3(3) yes
O2 C42 C55 110.4(3) yes
C49 C43 C57 119.5(3) yes
C26 C44 C40 121.6(3) yes
C39 C45 C52 120.4(3) yes
C25 C46 C54 120.3(2) yes
C27 C47 C36 119.3(3) yes
C7 C48 C56 120.6(3) yes
C28 C49 C43 120.4(3) yes
C35 C50 C56 119.7(3) yes
C16 C51 C58 120.0(3) yes
C45 C52 C58 119.7(3) yes
O10 C53 O61 124.6(4) yes
O10 C53 N3 124.8(3) yes
O61 C53 N3 110.5(3) yes
C33 C54 C46 119.7(3) yes
C48 C56 C50 120.0(3) yes
C31 C57 C43 120.4(4) yes
C51 C58 C52 120.7(3) yes
O61 C59 C65 108.2(4) yes
C1 C60 C28 121.2(3) yes
C1 C60 C31 120.0(3) yes
C28 C60 C31 118.8(3) yes
C13 C15 H15 119.539 no
C33 C15 H15 119.536 no
C6 C17 H17 119.609 no
C40 C17 H17 119.609 no
C26 C20 H20 119.806 no
C30 C20 H20 119.797 no
C32 C22 H22 119.625 no
C41 C22 H22 119.609 no
C13 C25 H25 119.772 no
C46 C25 H25 119.779 no
C49 C28 H28 119.825 no
C60 C28 H28 119.847 no
C9 C29 H29 119.389 no
C41 C29 H29 119.373 no
C20 C30 H30 119.273 no
C37 C30 H30 119.286 no
C57 C31 H31 119.711 no
C60 C31 H31 119.681 no
C15 C33 H33 119.953 no
C54 C33 H33 119.949 no
C7 C34 H34 119.801 no
C35 C34 H34 119.851 no
C34 C35 H35 119.759 no
C50 C35 H35 119.765 no
C38 C36 H36 119.126 no
C47 C36 H36 119.119 no
C12 C37 H37 120.038 no
C30 C37 H37 120.069 no
C32 C38 H38 119.816 no
C36 C38 H38 119.812 no
C16 C39 H39 119.655 no
C45 C39 H39 119.698 no
C17 C40 H40 119.910 no
C44 C40 H40 119.918 no
C22 C41 H41 119.853 no
C29 C41 H41 119.866 no
O2 C42 H42A 109.568 no
O2 C42 H42B 109.582 no
C55 C42 H42A 109.561 no
C55 C42 H42B 109.574 no
H42A C42 H42B 108.127 no
C49 C43 H43 120.253 no
C57 C43 H43 120.248 no
C26 C44 H44 119.182 no
C40 C44 H44 119.181 no
C39 C45 H45 119.810 no
C52 C45 H45 119.813 no
C25 C46 H46 119.854 no
C54 C46 H46 119.833 no
C27 C47 H47 120.348 no
C36 C47 H47 120.333 no
C7 C48 H48 119.692 no
C56 C48 H48 119.697 no
C28 C49 H49 119.789 no
C43 C49 H49 119.808 no
C35 C50 H50 120.138 no
C56 C50 H50 120.153 no
C16 C51 H51 120.008 no
C58 C51 H51 120.038 no
C45 C52 H52 120.149 no
C58 C52 H52 120.148 no
C33 C54 H54 120.161 no
C46 C54 H54 120.157 no
C42 C55 H55A 109.474 no
C42 C55 H55B 109.475 no
C42 C55 H55C 109.477 no
H55A C55 H55B 109.466 no
H55A C55 H55C 109.463 no
H55B C55 H55C 109.472 no
C48 C56 H56 120.007 no
C50 C56 H56 119.986 no
C31 C57 H57 119.807 no
C43 C57 H57 119.828 no
C51 C58 H58 119.647 no
C52 C58 H58 119.679 no
O61 C59 H59A 110.052 no
O61 C59 H59B 110.047 no
C65 C59 H59A 110.055 no
C65 C59 H59B 110.053 no
H59A C59 H59B 108.400 no
C59 C65 H65A 109.469 no
C59 C65 H65B 109.471 no
C59 C65 H65C 109.468 no
H65A C65 H65B 109.473 no
H65A C65 H65C 109.469 no
H65B C65 H65C 109.476 no

loop_
_geom_bond_atom_site_label_1
_geom_bond_atom_site_label_2
_geom_bond_distance
_geom_bond_publ_flag
O2 C19 1.341(4) yes
O2 C42 1.458(4) yes
O5 C19 1.204(3) yes
O10 C53 1.201(4) yes
O61 C53 1.328(4) yes
O61 C59 1.455(7) yes
N3 C23 1.439(4) yes
N3 C27 1.433(4) yes
N3 C53 1.406(5) yes
N4 C12 1.429(3) yes
N4 C18 1.435(3) yes
N4 C19 1.398(4) yes
C1 C6 1.473(3) yes
C1 C18 1.347(3) yes
C1 C60 1.500(3) yes
C6 C8 1.429(3) yes
C6 C17 1.380(3) yes
C7 C18 1.489(3) yes
C7 C34 1.393(4) yes
C7 C48 1.391(4) yes
C8 C12 1.424(3) yes
C8 C26 1.426(4) yes
C9 C14 1.472(3) yes
C9 C24 1.430(3) yes
C9 C29 1.378(4) yes
C12 C37 1.377(4) yes
C13 C14 1.496(4) yes
C13 C15 1.385(4) yes
C13 C25 1.398(3) yes
C14 C23 1.344(4) yes
C15 C33 1.391(5) yes
C16 C23 1.492(4) yes
C16 C39 1.397(4) yes
C16 C51 1.399(3) yes
C17 C40 1.417(4) yes
C20 C26 1.414(4) yes
C20 C30 1.362(3) yes
C22 C32 1.413(5) yes
C22 C41 1.371(4) yes
C24 C27 1.418(4) yes
C24 C32 1.427(4) yes
C25 C46 1.388(4) yes
C26 C44 1.413(3) yes
C27 C47 1.382(4) yes
C28 C49 1.391(4) yes
C28 C60 1.395(4) yes
C29 C41 1.410(4) yes
C30 C37 1.404(4) yes
C31 C57 1.388(4) yes
C31 C60 1.392(5) yes
C32 C38 1.419(4) yes
C33 C54 1.379(3) yes
C34 C35 1.387(4) yes
C35 C50 1.387(5) yes
C36 C38 1.359(5) yes
C36 C47 1.409(4) yes
C39 C45 1.382(4) yes
C40 C44 1.363(4) yes
C42 C55 1.496(4) yes
C43 C49 1.385(6) yes
C43 C57 1.384(5) yes
C45 C52 1.380(4) yes
C46 C54 1.384(5) yes
C48 C56 1.397(4) yes
C50 C56 1.379(5) yes
C51 C58 1.390(4) yes
C52 C58 1.379(4) yes
C59 C65 1.456(7) yes
C15 H15 0.950 no
C17 H17 0.950 no
C20 H20 0.950 no
C22 H22 0.950 no
C25 H25 0.950 no
C28 H28 0.950 no
C29 H29 0.950 no
C30 H30 0.950 no
C31 H31 0.950 no
C33 H33 0.950 no
C34 H34 0.950 no
C35 H35 0.950 no
C36 H36 0.950 no
C37 H37 0.950 no
C38 H38 0.950 no
C39 H39 0.950 no
C40 H40 0.950 no
C41 H41 0.950 no
C42 H42A 0.990 no
C42 H42B 0.990 no
C43 H43 0.950 no
C44 H44 0.950 no
C45 H45 0.950 no
C46 H46 0.950 no
C47 H47 0.950 no
C48 H48 0.950 no
C49 H49 0.950 no
C50 H50 0.950 no
C51 H51 0.950 no
C52 H52 0.950 no
C54 H54 0.950 no
C55 H55A 0.980 no
C55 H55B 0.980 no
C55 H55C 0.980 no
C56 H56 0.950 no
C57 H57 0.950 no
C58 H58 0.950 no
C59 H59A 0.990 no
C59 H59B 0.990 no
C65 H65A 0.980 no
C65 H65B 0.980 no
C65 H65C 0.980 no

loop_
_geom_contact_atom_site_label_1
_geom_contact_atom_site_label_2
_geom_contact_distance
_geom_contact_publ_flag
_geom_contact_site_symmetry_2
O2 C7 2.738(4) no .
O2 C12 3.467(4) no .
O2 C18 2.619(4) no .
O2 C34 3.225(4) no .
O2 C48 3.309(5) no .
O5 C12 2.867(3) no .
O5 C18 3.560(3) no .
O5 C37 2.814(4) no .
O5 C42 2.701(5) no .
O5 C55 3.326(4) no .
O10 C23 3.584(4) no .
O10 C27 2.842(5) no .
O10 C47 2.776(5) no .
O10 C59 2.691(5) no .
O61 C16 2.640(4) no .
O61 C23 2.604(5) no .
O61 C27 3.509(4) no .
O61 C39 3.144(4) no .
O61 C51 3.191(4) no .
N3 C9 2.818(4) no .
N3 C51 3.000(4) no .
N3 C59 3.596(7) no .
N4 C6 2.811(3) no .
N4 C42 3.599(5) no .
N4 C48 2.894(3) no .
C1 C12 2.844(3) no .
C1 C19 3.587(3) no .
C1 C34 3.191(3) no .
C6 C28 3.333(4) no .
C6 C31 3.433(4) no .
C6 C44 2.808(4) no .
C7 C19 2.913(4) no .
C7 C31 3.431(4) no .
C7 C50 2.795(4) no .
C7 C60 3.004(3) no .
C8 C18 2.827(3) no .
C8 C19 3.582(4) no .
C8 C30 2.793(4) no .
C8 C40 2.800(3) no .
C9 C15 3.420(4) no .
C9 C22 2.817(4) no .
C9 C25 3.300(3) no .
C12 C20 2.800(4) no .
C13 C16 2.971(5) no .
C13 C29 2.910(4) no .
C13 C39 3.091(5) no .
C13 C54 2.795(4) no .
C14 C27 2.843(4) no .
C14 C39 3.135(4) no .
C14 C53 3.600(5) no .
C15 C16 3.395(5) no .
C15 C23 3.247(5) no .
C15 C39 3.596(6) no .
C15 C46 2.762(3) no .
C16 C52 2.792(4) no .
C16 C53 2.958(4) no .
C17 C26 2.817(4) no .
C17 C28 3.362(4) no .
C17 C60 2.942(3) no .
C18 C28 3.475(3) no .
C18 C31 3.247(4) no .
C19 C37 2.958(4) no .
C19 C48 3.163(5) no .
C19 C55 3.124(4) no .
C23 C24 2.828(4) no .
C23 C25 3.487(4) no .
C24 C36 2.791(4) no .
C24 C41 2.805(5) no .
C25 C29 3.316(4) no .
C25 C33 2.767(5) no .
C25 C39 3.508(5) no .
C26 C37 2.810(3) no .
C27 C38 2.802(4) no .
C28 C34 3.573(3) no .
C28 C57 2.771(6) no .
C29 C32 2.805(4) no .
C31 C49 2.768(5) no .
C32 C47 2.819(5) no .
C34 C56 2.774(4) no .
C34 C60 3.160(3) no .
C35 C48 2.765(5) no .
C39 C58 2.763(4) no .
C43 C60 2.796(3) no .
C45 C51 2.773(4) no .
C47 C53 2.957(5) no .
C51 C53 3.276(4) no .
C53 C65 3.589(7) no .
O2 C48 3.456(4) no 2_565
O5 C36 3.516(3) no 3_445
O10 C65 3.502(4) no 4_565
O61 C51 3.404(3) no 4_464
O61 C58 3.538(3) no 4_464
C20 C45 3.400(6) no 2_565
C22 C35 3.581(5) no 4_564
C30 C54 3.591(5) no 2_565
C31 C40 3.460(6) no 2_564
C35 C22 3.581(5) no 4_465
C36 O5 3.516(3) no 3_555
C36 C37 3.574(4) no 3_555
C37 C36 3.574(4) no 3_445
C38 C44 3.574(4) no 3_454
C40 C31 3.460(6) no 2_565
C40 C42 3.579(6) no 2_665
C42 C40 3.579(6) no 2_464
C44 C38 3.574(4) no 3_546
C45 C20 3.400(6) no 2_564
C48 O2 3.456(4) no 2_564
C51 O61 3.404(3) no 4_565
C53 C58 3.587(4) no 4_464
C54 C30 3.591(5) no 2_564
C58 O61 3.538(3) no 4_565
C58 C53 3.587(4) no 4_565
C65 O10 3.502(4) no 4_464
O2 H34 3.4110 no .
O2 H48 3.5506 no .
O2 H55A 3.2683 no .
O2 H55B 2.6253 no .
O2 H55C 2.6259 no .
O5 H37 2.3315 no .
O5 H42A 3.5901 no .
O5 H42B 2.3794 no .
O5 H48 3.5603 no .
O5 H55B 2.9042 no .
O10 H47 2.2959 no .
O10 H59A 2.6577 no .
O10 H59B 2.6844 no .
O61 H39 3.3605 no .
O61 H51 3.4343 no .
O61 H65A 3.2134 no .
O61 H65B 2.5456 no .
O61 H65C 2.5511 no .
N3 H47 2.6606 no .
N3 H51 2.7927 no .
N4 H37 2.6612 no .
N4 H48 2.6615 no .
C1 H17 2.6867 no .
C1 H28 2.6848 no .
C1 H31 2.6541 no .
C1 H34 3.0367 no .
C6 H28 3.3286 no .
C6 H31 3.4955 no .
C6 H40 3.2824 no .
C7 H31 3.3554 no .
C7 H35 3.2672 no .
C7 H55C 3.4452 no .
C7 H56 3.2764 no .
C8 H17 3.2829 no .
C8 H20 3.3055 no .
C8 H37 3.2865 no .
C8 H44 3.2921 no .
C9 H15 3.5053 no .
C9 H25 3.2995 no .
C9 H41 3.2797 no .
C12 H30 3.2583 no .
C13 H29 2.5772 no .
C13 H33 3.2690 no .
C13 H39 2.7792 no .
C13 H46 3.2737 no .
C14 H15 2.6511 no .
C14 H25 2.6829 no .
C14 H29 2.6821 no .
C14 H39 2.9705 no .
C15 H25 3.2516 no .
C15 H29 3.3458 no .
C15 H39 3.5496 no .
C15 H54 3.2593 no .
C16 H15 3.2988 no .
C16 H45 3.2703 no .
C16 H58 3.2707 no .
C16 H65B 3.5473 no .
C17 H28 3.3464 no .
C17 H44 3.2654 no .
C18 H28 3.5669 no .
C18 H31 3.1820 no .
C18 H34 2.6991 no .
C18 H48 2.6216 no .
C19 H37 2.7977 no .
C19 H42A 3.1661 no .
C19 H42B 2.4882 no .
C19 H48 3.0281 no .
C19 H55B 2.8943 no .
C19 H55C 3.4941 no .
C20 H37 3.2622 no .
C20 H44 2.6714 no .
C22 H29 3.2615 no .
C22 H38 2.6747 no .
C23 H15 3.1685 no .
C23 H25 3.5747 no .
C23 H39 2.6763 no .
C23 H51 2.6662 no .
C24 H22 3.3043 no .
C24 H29 3.2806 no .
C24 H38 3.3076 no .
C24 H47 3.2897 no .
C25 H15 3.2520 no .
C25 H29 2.6934 no .
C25 H39 2.8522 no .
C25 H54 3.2615 no .
C26 H30 3.2641 no .
C26 H40 3.2790 no .
C27 H36 3.2606 no .
C28 H17 2.7442 no .
C28 H31 3.2586 no .
C28 H34 2.9071 no .
C28 H43 3.2670 no .
C29 H22 3.2691 no .
C29 H25 3.3237 no .
C31 H17 3.4135 no .
C31 H28 3.2589 no .
C31 H34 3.5805 no .
C31 H43 3.2634 no .
C32 H36 3.2653 no .
C32 H41 3.2774 no .
C33 H46 3.2465 no .
C34 H48 3.2559 no .
C34 H50 3.2656 no .
C34 H55C 3.3018 no .
C35 H55C 3.1563 no .
C35 H56 3.2508 no .
C37 H20 3.2667 no .
C38 H22 2.6701 no .
C38 H47 3.2689 no .
C39 H51 3.2663 no .
C39 H52 3.2545 no .
C39 H65B 3.1271 no .
C43 H28 3.2635 no .
C43 H31 3.2597 no .
C44 H17 3.2600 no .
C44 H20 2.6814 no .
C45 H58 3.2429 no .
C45 H65B 3.0823 no .
C46 H29 3.5139 no .
C46 H33 3.2478 no .
C47 H38 3.2727 no .
C48 H34 3.2561 no .
C48 H50 3.2636 no .
C48 H55B 3.3606 no .
C48 H55C 3.4413 no .
C49 H57 3.2503 no .
C50 H34 3.2635 no .
C50 H48 3.2580 no .
C50 H55C 3.1542 no .
C51 H39 3.2642 no .
C51 H52 3.2638 no .
C52 H39 3.2512 no .
C52 H51 3.2617 no .
C52 H65B 3.4587 no .
C53 H47 2.7775 no .
C53 H51 3.1456 no .
C53 H59A 2.6466 no .
C53 H59B 2.5988 no .
C54 H15 3.2539 no .
C54 H25 3.2589 no .
C56 H35 3.2485 no .
C56 H55B 3.4163 no .
C56 H55C 3.2929 no .
C57 H49 3.2502 no .
C58 H45 3.2437 no .
C60 H17 2.6202 no .
C60 H34 2.8357 no .
C60 H49 3.2721 no .
C60 H57 3.2690 no .
H15 H33 2.3337 no .
H17 H28 2.7914 no .
H17 H40 2.3600 no .
H20 H30 2.2985 no .
H20 H44 2.5195 no .
H22 H38 2.5142 no .
H22 H41 2.3136 no .
H25 H29 2.7804 no .
H25 H39 2.8741 no .
H25 H46 2.3324 no .
H28 H34 2.9580 no .
H28 H49 2.3351 no .
H29 H41 2.3492 no .
H30 H37 2.3445 no .
H31 H57 2.3310 no .
H33 H54 2.3309 no .
H34 H35 2.3316 no .
H35 H50 2.3362 no .
H35 H55C 3.5890 no .
H36 H38 2.2942 no .
H36 H47 2.3513 no .
H39 H45 2.3253 no .
H39 H65B 3.4079 no .
H40 H44 2.3005 no .
H42A H55A 2.3423 no .
H42A H55B 2.8444 no .
H42A H55C 2.3503 no .
H42B H55A 2.3418 no .
H42B H55B 2.3508 no .
H42B H55C 2.8445 no .
H43 H49 2.3361 no .
H43 H57 2.3353 no .
H45 H52 2.3297 no .
H45 H65B 3.3386 no .
H46 H54 2.3339 no .
H48 H55B 3.5542 no .
H48 H56 2.3426 no .
H50 H55C 3.5846 no .
H50 H56 2.3307 no .
H51 H58 2.3357 no .
H52 H58 2.3270 no .
H59A H65A 2.3157 no .
H59A H65B 2.8176 no .
H59A H65C 2.3150 no .
H59B H65A 2.3117 no .
H59B H65B 2.3191 no .
H59B H65C 2.8175 no .
O2 H48 2.6108 no 2_565
O2 H56 3.5176 no 2_565
O5 H36 2.7919 no 3_445
O5 H38 3.0876 no 3_445
O5 H40 2.7646 no 1_454
O5 H42A 2.8475 no 2_564
O5 H48 3.5114 no 2_565
O5 H56 2.8807 no 2_565
O10 H41 2.8411 no 1_556
O10 H43 2.7774 no 4_464
O10 H58 3.0268 no 4_464
O10 H65C 2.6356 no 4_565
O61 H51 2.7162 no 4_464
O61 H58 2.9862 no 4_464
N3 H25 3.4159 no 4_565
N3 H51 3.3532 no 4_464
N3 H58 3.2766 no 4_464
N4 H48 3.2757 no 2_565
C6 H31 3.4177 no 2_565
C8 H28 3.0092 no 2_564
C9 H15 3.4599 no 4_464
C9 H25 3.2501 no 4_565
C9 H46 3.4367 no 4_565
C9 H65A 3.4105 no 4_564
C12 H28 3.1234 no 2_564
C14 H25 3.1427 no 4_565
C14 H51 3.3638 no 4_464
C15 H20 3.5614 no 2_564
C15 H25 3.4544 no 4_565
C15 H29 3.3491 no 4_565
C15 H59A 3.0503 no 4_564
C17 H31 2.9620 no 2_565
C17 H42A 3.2980 no 2_665
C17 H42B 3.5634 no 2_665
C17 H55A 3.5230 no 1_656
C17 H55A 3.3102 no 2_665
C17 H55B 3.2461 no 1_656
C19 H42A 3.5115 no 2_564
C19 H48 2.9247 no 2_565
C19 H56 3.1822 no 2_565
C20 H28 3.0751 no 2_564
C20 H45 3.2306 no 2_565
C20 H49 3.0213 no 2_564
C22 H35 3.0870 no 4_564
C22 H44 3.1269 no 3_454
C22 H46 3.2213 no 4_565
C22 H49 3.1665 no 4_463
C22 H55C 3.4373 no 4_564
C23 H25 3.2143 no 4_565
C23 H51 3.1869 no 4_464
C24 H25 3.1878 no 4_565
C24 H46 3.1498 no 4_565
C25 H15 3.3358 no 4_464
C25 H59B 3.5869 no 1_554
C25 H65A 3.5712 no 1_554
C26 H28 3.0077 no 2_564
C26 H31 3.5534 no 2_565
C26 H49 3.3703 no 2_564
C26 H55A 3.5631 no 2_665
C27 H25 3.1867 no 4_565
C27 H39 3.4086 no 4_565
C27 H58 3.4396 no 4_464
C28 H55A 3.1913 no 1_656
C29 H15 2.8179 no 4_464
C29 H33 3.5247 no 4_464
C29 H46 3.5871 no 4_565
C29 H59B 3.4688 no 1_554
C29 H65A 2.8004 no 4_564
C29 H65C 3.5607 no 4_564
C30 H28 3.1115 no 2_564
C30 H34 3.3030 no 2_564
C30 H36 3.3745 no 3_445
C30 H45 3.2185 no 2_565
C31 H40 3.5024 no 2_564
C31 H52 3.2907 no .
C32 H35 3.5857 no 4_564
C32 H44 2.9200 no 3_454
C32 H46 2.9982 no 4_565
C33 H20 3.2828 no 2_564
C33 H30 3.2517 no 2_564
C33 H41 3.4800 no 4_565
C33 H49 3.4951 no 1_554
C33 H59A 2.8284 no 4_564
C34 H37 3.5554 no 2_565
C34 H54 3.2827 no 1_556
C35 H22 3.0983 no 4_465
C35 H46 3.4229 no 1_556
C35 H52 3.5232 no .
C35 H54 3.0443 no 1_556
C36 H30 3.3238 no 3_555
C36 H37 3.1082 no 3_555
C36 H44 3.5860 no 3_454
C36 H45 3.5822 no 4_565
C36 H56 3.2582 no 4_565
C36 H57 3.2985 no 4_464
C37 H28 3.1312 no 2_564
C37 H34 3.1258 no 2_564
C37 H36 3.0479 no 3_445
C37 H38 3.3849 no 3_445
C38 H30 3.5051 no 3_555
C38 H37 3.0184 no 3_555
C38 H40 3.2652 no 3_454
C38 H44 2.8219 no 3_454
C38 H46 3.5395 no 4_565
C39 H20 3.5631 no 2_564
C39 H47 3.3901 no 4_464
C40 H31 2.7422 no 2_565
C40 H38 3.3166 no 3_546
C40 H42A 2.8955 no 2_665
C40 H55A 3.0636 no 2_665
C40 H57 3.2318 no 2_565
C41 H15 3.3842 no 4_464
C41 H33 3.1095 no 4_464
C41 H43 3.4875 no 4_463
C41 H46 3.5117 no 4_565
C41 H49 3.2506 no 4_463
C41 H65A 2.9897 no 4_564
C41 H65C 3.5793 no 4_564
C42 H40 3.3894 no 2_464
C42 H48 3.3015 no 2_565
C43 H33 3.2486 no 1_556
C43 H41 3.3209 no 4_566
C44 H31 3.0720 no 2_565
C44 H38 3.3370 no 3_546
C44 H55A 3.1819 no 2_665
C44 H57 3.1192 no 2_565
C45 H20 3.1455 no 2_564
C45 H30 3.5967 no 2_564
C45 H47 3.4406 no 4_464
C45 H50 3.5071 no .
C46 H30 3.0287 no 2_564
C46 H35 3.0808 no 1_554
C46 H59B 3.3799 no 1_554
C46 H65A 3.0195 no 1_554
C46 H65B 3.5155 no 1_554
C47 H39 3.0482 no 4_565
C47 H45 3.3993 no 4_565
C47 H50 3.5035 no 4_565
C47 H57 3.5197 no 4_464
C49 H22 3.4462 no 4_566
C49 H33 3.1366 no 1_556
C49 H41 3.4491 no 4_566
C49 H55A 3.2729 no 1_656
C49 H55C 3.5961 no 1_656
C50 H22 3.2724 no 4_465
C50 H45 2.9696 no .
C50 H47 3.4881 no 4_464
C52 H20 3.3621 no 2_564
C52 H57 3.4866 no .
C53 H51 3.2931 no 4_464
C53 H58 2.8161 no 4_464
C53 H65C 3.0870 no 4_565
C54 H30 2.8137 no 2_564
C54 H35 3.0739 no 1_554
C55 H17 2.9821 no 1_454
C55 H22 3.3508 no 4_465
C56 H36 3.1821 no 4_464
C56 H45 3.2531 no .
C57 H40 3.5319 no 2_564
C57 H52 2.9891 no .
C57 H58 3.5443 no .
C59 H29 3.3451 no 1_556
C59 H33 3.5866 no 4_465
C65 H29 3.4868 no 4_465
C65 H46 3.1976 no 1_556
H15 C9 3.4599 no 4_565
H15 C25 3.3358 no 4_565
H15 C29 2.8179 no 4_565
H15 C41 3.3842 no 4_565
H15 H25 2.6838 no 4_565
H15 H29 2.5100 no 4_565
H15 H41 3.4644 no 4_565
H15 H59A 3.0325 no 4_564
H15 H59B 3.5222 no 4_564
H15 H65A 3.4881 no 4_564
H17 C55 2.9821 no 1_656
H17 H31 3.3451 no 2_565
H17 H42A 3.2147 no 2_665
H17 H42B 3.3223 no 2_665
H17 H55A 2.6800 no 1_656
H17 H55B 2.4291 no 1_656
H20 C15 3.5614 no 2_565
H20 C33 3.2828 no 2_565
H20 C39 3.5631 no 2_565
H20 C45 3.1455 no 2_565
H20 C52 3.3621 no 2_565
H20 H33 3.2567 no 2_565
H20 H45 3.2439 no 2_565
H20 H49 2.8991 no 2_564
H22 C35 3.0983 no 4_564
H22 C49 3.4462 no 4_463
H22 C50 3.2724 no 4_564
H22 C55 3.3508 no 4_564
H22 H35 2.8452 no 4_564
H22 H43 3.5888 no 4_463
H22 H44 3.0730 no 3_454
H22 H49 2.7252 no 4_463
H22 H50 3.1574 no 4_564
H22 H55A 3.3837 no 4_564
H22 H55C 2.5068 no 4_564
H25 N3 3.4159 no 4_464
H25 C9 3.2501 no 4_464
H25 C14 3.1427 no 4_464
H25 C15 3.4544 no 4_464
H25 C23 3.2143 no 4_464
H25 C24 3.1878 no 4_464
H25 C27 3.1867 no 4_464
H25 H15 2.6838 no 4_464
H25 H51 3.4103 no 4_464
H25 H65A 3.5019 no 1_554
H28 C8 3.0092 no 2_565
H28 C12 3.1234 no 2_565
H28 C20 3.0751 no 2_565
H28 C26 3.0077 no 2_565
H28 C30 3.1115 no 2_565
H28 C37 3.1312 no 2_565
H28 H55A 2.9754 no 1_656
H29 C15 3.3491 no 4_464
H29 C59 3.3451 no 1_554
H29 C65 3.4868 no 4_564
H29 H15 2.5100 no 4_464
H29 H33 3.4172 no 4_464
H29 H59A 3.2028 no 1_554
H29 H59B 2.6066 no 1_554
H29 H65A 2.8337 no 4_564
H29 H65C 3.2553 no 4_564
H30 C33 3.2517 no 2_565
H30 C36 3.3238 no 3_445
H30 C38 3.5051 no 3_445
H30 C45 3.5967 no 2_565
H30 C46 3.0287 no 2_565
H30 C54 2.8137 no 2_565
H30 H34 3.1858 no 2_564
H30 H36 3.2482 no 3_445
H30 H38 3.5904 no 3_445
H30 H39 3.5048 no 2_565
H30 H45 3.2497 no 2_565
H30 H46 3.2770 no 2_565
H30 H54 2.9585 no 2_565
H31 C6 3.4177 no 2_564
H31 C17 2.9620 no 2_564
H31 C26 3.5534 no 2_564
H31 C40 2.7422 no 2_564
H31 C44 3.0720 no 2_564
H31 H17 3.3451 no 2_564
H31 H40 2.9812 no 2_564
H31 H44 3.4948 no 2_564
H31 H52 3.3645 no .
H33 C29 3.5247 no 4_565
H33 C41 3.1095 no 4_565
H33 C43 3.2486 no 1_554
H33 C49 3.1366 no 1_554
H33 C59 3.5866 no 4_564
H33 H20 3.2567 no 2_564
H33 H29 3.4172 no 4_565
H33 H41 2.6364 no 4_565
H33 H43 3.0065 no 1_554
H33 H49 2.7857 no 1_554
H33 H59A 2.6427 no 4_564
H34 C30 3.3030 no 2_565
H34 C37 3.1258 no 2_565
H34 H30 3.1858 no 2_565
H34 H37 2.8634 no 2_565
H34 H54 2.9401 no 1_556
H35 C22 3.0870 no 4_465
H35 C32 3.5857 no 4_465
H35 C46 3.0808 no 1_556
H35 C54 3.0739 no 1_556
H35 H22 2.8452 no 4_465
H35 H46 2.4760 no 1_556
H35 H54 2.4683 no 1_556
H35 H65A 3.5085 no .
H35 H65B 3.1782 no .
H36 O5 2.7919 no 3_555
H36 C30 3.3745 no 3_555
H36 C37 3.0479 no 3_555
H36 C56 3.1821 no 4_565
H36 H30 3.2482 no 3_555
H36 H37 2.6767 no 3_555
H36 H40 3.5271 no 3_454
H36 H45 3.2402 no 4_565
H36 H50 3.3890 no 4_565
H36 H56 2.3819 no 4_565
H36 H57 3.4011 no 4_464
H37 C34 3.5554 no 2_564
H37 C36 3.1082 no 3_445
H37 C38 3.0184 no 3_445
H37 H34 2.8634 no 2_564
H37 H36 2.6767 no 3_445
H37 H38 2.5284 no 3_445
H37 H42A 3.4102 no 2_564
H38 O5 3.0876 no 3_555
H38 C37 3.3849 no 3_555
H38 C40 3.3166 no 3_454
H38 C44 3.3370 no 3_454
H38 H30 3.5904 no 3_555
H38 H37 2.5284 no 3_555
H38 H40 2.7507 no 3_454
H38 H42A 3.0286 no 4_564
H38 H44 2.7747 no 3_454
H38 H55C 3.1319 no 4_564
H39 C27 3.4086 no 4_464
H39 C47 3.0482 no 4_464
H39 H30 3.5048 no 2_564
H39 H47 2.8015 no 4_464
H39 H51 3.3111 no 4_464
H40 O5 2.7646 no 1_656
H40 C31 3.5024 no 2_565
H40 C38 3.2652 no 3_546
H40 C42 3.3894 no 2_665
H40 C57 3.5319 no 2_565
H40 H31 2.9812 no 2_565
H40 H36 3.5271 no 3_546
H40 H38 2.7507 no 3_546
H40 H42A 2.5265 no 2_665
H40 H42B 3.2283 no 1_656
H40 H55A 3.3709 no 2_665
H40 H55B 3.2028 no 1_656
H40 H57 3.0419 no 2_565
H41 O10 2.8411 no 1_554
H41 C33 3.4800 no 4_464
H41 C43 3.3209 no 4_463
H41 C49 3.4491 no 4_463
H41 H15 3.4644 no 4_464
H41 H33 2.6364 no 4_464
H41 H43 2.6234 no 4_463
H41 H49 2.8829 no 4_463
H41 H50 3.2174 no 4_564
H41 H59A 3.4586 no 1_554
H41 H59B 3.5492 no 1_554
H41 H65A 3.1717 no 4_564
H41 H65C 3.3224 no 4_564
H42A O5 2.8475 no 2_565
H42A C17 3.2980 no 2_464
H42A C19 3.5115 no 2_565
H42A C40 2.8955 no 2_464
H42A H17 3.2147 no 2_464
H42A H37 3.4102 no 2_565
H42A H38 3.0286 no 4_465
H42A H40 2.5265 no 2_464
H42A H48 3.2766 no 2_565
H42A H55B 3.1428 no 2_565
H42B C17 3.5634 no 2_464
H42B H17 3.3223 no 2_464
H42B H40 3.2283 no 1_454
H42B H48 3.3223 no 2_565
H42B H55B 3.3891 no 2_565
H42B H56 3.1069 no 2_565
H43 O10 2.7774 no 4_565
H43 C41 3.4875 no 4_566
H43 H22 3.5888 no 4_566
H43 H33 3.0065 no 1_556
H43 H41 2.6234 no 4_566
H43 H47 3.2628 no 4_565
H43 H50 3.1169 no 1_656
H43 H58 3.3440 no .
H44 C22 3.1269 no 3_546
H44 C32 2.9200 no 3_546
H44 C36 3.5860 no 3_546
H44 C38 2.8219 no 3_546
H44 H22 3.0730 no 3_546
H44 H31 3.4948 no 2_565
H44 H38 2.7747 no 3_546
H44 H49 3.5519 no 2_564
H44 H55A 3.5337 no 2_665
H44 H57 2.8468 no 2_565
H45 C20 3.2306 no 2_564
H45 C30 3.2185 no 2_564
H45 C36 3.5822 no 4_464
H45 C47 3.3993 no 4_464
H45 C50 2.9696 no .
H45 C56 3.2531 no .
H45 H20 3.2439 no 2_564
H45 H30 3.2497 no 2_564
H45 H36 3.2402 no 4_464
H45 H47 2.9044 no 4_464
H45 H50 2.8630 no .
H45 H56 3.3484 no .
H46 C9 3.4367 no 4_464
H46 C22 3.2213 no 4_464
H46 C24 3.1498 no 4_464
H46 C29 3.5871 no 4_464
H46 C32 2.9982 no 4_464
H46 C35 3.4229 no 1_554
H46 C38 3.5395 no 4_464
H46 C41 3.5117 no 4_464
H46 C65 3.1976 no 1_554
H46 H30 3.2770 no 2_564
H46 H35 2.4760 no 1_554
H46 H59B 3.5028 no 1_554
H46 H65A 2.4890 no 1_554
H46 H65B 3.1119 no 1_554
H47 C39 3.3901 no 4_565
H47 C45 3.4406 no 4_565
H47 C50 3.4881 no 4_565
H47 H39 2.8015 no 4_565
H47 H43 3.2628 no 4_464
H47 H45 2.9044 no 4_565
H47 H50 2.7035 no 4_565
H47 H56 3.5129 no 4_565
H47 H65C 3.4703 no 4_565
H48 O2 2.6108 no 2_564
H48 O5 3.5114 no 2_564
H48 N4 3.2757 no 2_564
H48 C19 2.9247 no 2_564
H48 C42 3.3015 no 2_564
H48 H42A 3.2766 no 2_564
H48 H42B 3.3223 no 2_564
H49 C20 3.0213 no 2_565
H49 C22 3.1665 no 4_566
H49 C26 3.3703 no 2_565
H49 C33 3.4951 no 1_556
H49 C41 3.2506 no 4_566
H49 H20 2.8991 no 2_565
H49 H22 2.7252 no 4_566
H49 H33 2.7857 no 1_556
H49 H41 2.8829 no 4_566
H49 H44 3.5519 no 2_565
H49 H55A 3.1279 no 1_656
H49 H55C 3.3511 no 1_656
H50 C45 3.5071 no .
H50 C47 3.5035 no 4_464
H50 H22 3.1574 no 4_465
H50 H36 3.3890 no 4_464
H50 H41 3.2174 no 4_465
H50 H43 3.1169 no 1_454
H50 H45 2.8630 no .
H50 H47 2.7035 no 4_464
H50 H65B 3.1881 no .
H51 O61 2.7162 no 4_565
H51 N3 3.3532 no 4_565
H51 C14 3.3638 no 4_565
H51 C23 3.1869 no 4_565
H51 C53 3.2931 no 4_565
H51 H25 3.4103 no 4_565
H51 H39 3.3111 no 4_565
H51 H65C 3.1521 no 4_565
H52 C31 3.2907 no .
H52 C35 3.5232 no .
H52 C57 2.9891 no .
H52 H31 3.3645 no .
H52 H54 3.3595 no 1_556
H52 H57 2.8508 no .
H54 C34 3.2827 no 1_554
H54 C35 3.0443 no 1_554
H54 H30 2.9585 no 2_564
H54 H34 2.9401 no 1_554
H54 H35 2.4683 no 1_554
H54 H52 3.3595 no 1_554
H54 H65B 3.5996 no 1_554
H55A C17 3.5230 no 1_454
H55A C17 3.3102 no 2_464
H55A C26 3.5631 no 2_464
H55A C28 3.1913 no 1_454
H55A C40 3.0636 no 2_464
H55A C44 3.1819 no 2_464
H55A C49 3.2729 no 1_454
H55A H17 2.6800 no 1_454
H55A H22 3.3837 no 4_465
H55A H28 2.9754 no 1_454
H55A H40 3.3709 no 2_464
H55A H44 3.5337 no 2_464
H55A H49 3.1279 no 1_454
H55B C17 3.2461 no 1_454
H55B H17 2.4291 no 1_454
H55B H40 3.2028 no 1_454
H55B H42A 3.1428 no 2_564
H55B H42B 3.3891 no 2_564
H55C C22 3.4373 no 4_465
H55C C49 3.5961 no 1_454
H55C H22 2.5068 no 4_465
H55C H38 3.1319 no 4_465
H55C H49 3.3511 no 1_454
H56 O2 3.5176 no 2_564
H56 O5 2.8807 no 2_564
H56 C19 3.1822 no 2_564
H56 C36 3.2582 no 4_464
H56 H36 2.3819 no 4_464
H56 H42B 3.1069 no 2_564
H56 H45 3.3484 no .
H56 H47 3.5129 no 4_464
H57 C36 3.2985 no 4_565
H57 C40 3.2318 no 2_564
H57 C44 3.1192 no 2_564
H57 C47 3.5197 no 4_565
H57 C52 3.4866 no .
H57 H36 3.4011 no 4_565
H57 H40 3.0419 no 2_564
H57 H44 2.8468 no 2_564
H57 H52 2.8508 no .
H57 H58 3.1480 no .
H58 O10 3.0268 no 4_565
H58 O61 2.9862 no 4_565
H58 N3 3.2766 no 4_565
H58 C27 3.4396 no 4_565
H58 C53 2.8161 no 4_565
H58 C57 3.5443 no .
H58 H43 3.3440 no .
H58 H57 3.1480 no .
H58 H59A 3.1787 no 4_565
H59A C15 3.0503 no 4_465
H59A C33 2.8284 no 4_465
H59A H15 3.0325 no 4_465
H59A H29 3.2028 no 1_556
H59A H33 2.6427 no 4_465
H59A H41 3.4586 no 1_556
H59A H58 3.1787 no 4_464
H59B C25 3.5869 no 1_556
H59B C29 3.4688 no 1_556
H59B C46 3.3799 no 1_556
H59B H15 3.5222 no 4_465
H59B H29 2.6066 no 1_556
H59B H41 3.5492 no 1_556
H59B H46 3.5028 no 1_556
H59B H65C 2.9953 no 4_565
H65A C9 3.4105 no 4_465
H65A C25 3.5712 no 1_556
H65A C29 2.8004 no 4_465
H65A C41 2.9897 no 4_465
H65A C46 3.0195 no 1_556
H65A H15 3.4881 no 4_465
H65A H25 3.5019 no 1_556
H65A H29 2.8337 no 4_465
H65A H35 3.5085 no .
H65A H41 3.1717 no 4_465
H65A H46 2.4890 no 1_556
H65B C46 3.5155 no 1_556
H65B H35 3.1782 no .
H65B H46 3.1119 no 1_556
H65B H50 3.1881 no .
H65B H54 3.5996 no 1_556
H65C O10 2.6356 no 4_464
H65C C29 3.5607 no 4_465
H65C C41 3.5793 no 4_465
H65C C53 3.0870 no 4_464
H65C H29 3.2553 no 4_465
H65C H41 3.3224 no 4_465
H65C H47 3.4703 no 4_464
H65C H51 3.1521 no 4_464
H65C H59B 2.9953 no 4_464

loop_
_geom_torsion_atom_site_label_1
_geom_torsion_atom_site_label_2
_geom_torsion_atom_site_label_3
_geom_torsion_atom_site_label_4
_geom_torsion
_geom_torsion_publ_flag
C19 O2 C42 C55 -85.1(3) no
C42 O2 C19 O5 -10.6(4) no
C42 O2 C19 N4 172.6(2) no
C53 O61 C59 C65 -176.23(18) no
C59 O61 C53 O10 -11.2(3) no
C59 O61 C53 N3 170.97(19) no
C23 N3 C27 C24 23.8(3) no
C23 N3 C27 C47 -158.73(18) no
C27 N3 C23 C14 -20.1(3) no
C27 N3 C23 C16 154.90(17) no
C23 N3 C53 O10 169.38(17) no
C23 N3 C53 O61 -12.8(3) no
C53 N3 C23 C14 140.9(2) no
C53 N3 C23 C16 -44.1(3) no
C27 N3 C53 O10 -29.5(3) no
C27 N3 C53 O61 148.35(15) no
C53 N3 C27 C24 -137.5(2) no
C53 N3 C27 C47 40.0(3) no
C12 N4 C18 C1 -20.5(5) no
C12 N4 C18 C7 152.7(3) no
C18 N4 C12 C8 25.5(4) no
C18 N4 C12 C37 -158.7(3) no
C12 N4 C19 O2 139.1(3) no
C12 N4 C19 O5 -37.7(4) no
C19 N4 C12 C8 -135.5(3) no
C19 N4 C12 C37 40.4(4) no
C18 N4 C19 O2 -21.8(3) no
C18 N4 C19 O5 161.4(3) no
C19 N4 C18 C1 140.2(3) no
C19 N4 C18 C7 -46.6(4) no
C6 C1 C18 N4 0.6(5) no
C6 C1 C18 C7 -171.7(3) no
C18 C1 C6 C8 13.2(5) no
C18 C1 C6 C17 -173.8(3) no
C6 C1 C60 C28 -81.4(4) no
C6 C1 C60 C31 96.2(3) no
C60 C1 C6 C8 -159.6(3) no
C60 C1 C6 C17 13.4(5) no
C18 C1 C60 C28 105.9(3) no
C18 C1 C60 C31 -76.5(4) no
C60 C1 C18 N4 173.1(3) no
C60 C1 C18 C7 0.8(5) no
C1 C6 C8 C12 -7.5(5) no
C1 C6 C8 C26 170.5(3) no
C1 C6 C17 C40 -173.6(3) no
C8 C6 C17 C40 -0.7(5) no
C17 C6 C8 C12 179.2(3) no
C17 C6 C8 C26 -2.8(5) no
C18 C7 C34 C35 -177.3(3) no
C34 C7 C18 N4 134.0(3) no
C34 C7 C18 C1 -53.3(5) no
C18 C7 C48 C56 176.8(3) no
C48 C7 C18 N4 -43.8(4) no
C48 C7 C18 C1 128.9(3) no
C34 C7 C48 C56 -1.0(5) no
C48 C7 C34 C35 0.4(5) no
C6 C8 C12 N4 -11.4(5) no
C6 C8 C12 C37 172.7(3) no
C6 C8 C26 C20 -175.9(3) no
C6 C8 C26 C44 4.2(5) no
C12 C8 C26 C20 2.1(5) no
C12 C8 C26 C44 -177.8(3) no
C26 C8 C12 N4 170.6(3) no
C26 C8 C12 C37 -5.3(5) no
C14 C9 C24 C27 -7.2(4) no
C14 C9 C24 C32 170.22(19) no
C24 C9 C14 C13 -161.36(19) no
C24 C9 C14 C23 11.6(4) no
C14 C9 C29 C41 -172.9(2) no
C29 C9 C14 C13 10.7(3) no
C29 C9 C14 C23 -176.3(2) no
C24 C9 C29 C41 -0.9(4) no
C29 C9 C24 C27 -179.6(2) no
C29 C9 C24 C32 -2.2(4) no
N4 C12 C37 C30 -170.8(3) no
C8 C12 C37 C30 4.9(6) no
C14 C13 C15 C33 -175.5(3) no
C15 C13 C14 C9 97.1(3) no
C15 C13 C14 C23 -75.8(4) no
C14 C13 C25 C46 176.1(3) no
C25 C13 C14 C9 -79.8(4) no
C25 C13 C14 C23 107.3(3) no
C15 C13 C25 C46 -0.9(4) no
C25 C13 C15 C33 1.5(5) no
C9 C14 C23 N3 1.9(4) no
C9 C14 C23 C16 -172.65(18) no
C13 C14 C23 N3 174.49(18) no
C13 C14 C23 C16 -0.1(4) no
C13 C15 C33 C54 -0.6(5) no
C23 C16 C39 C45 -178.9(3) no
C39 C16 C23 N3 132.2(3) no
C39 C16 C23 C14 -53.0(5) no
C23 C16 C51 C58 179.2(3) no
C51 C16 C23 N3 -47.1(4) no
C51 C16 C23 C14 127.7(3) no
C39 C16 C51 C58 -0.1(5) no
C51 C16 C39 C45 0.4(5) no
C6 C17 C40 C44 2.8(6) no
C26 C20 C30 C37 -2.1(7) no
C30 C20 C26 C8 1.5(6) no
C30 C20 C26 C44 -178.5(4) no
C32 C22 C41 C29 -0.7(4) no
C41 C22 C32 C24 -2.4(4) no
C41 C22 C32 C38 176.5(3) no
C9 C24 C27 N3 -10.1(4) no
C9 C24 C27 C47 172.4(2) no
C9 C24 C32 C22 3.8(4) no
C9 C24 C32 C38 -175.09(19) no
C27 C24 C32 C22 -178.7(2) no
C27 C24 C32 C38 2.4(4) no
C32 C24 C27 N3 172.5(2) no
C32 C24 C27 C47 -5.0(4) no
C13 C25 C46 C54 -0.6(5) no
C8 C26 C44 C40 -2.1(6) no
C20 C26 C44 C40 177.9(4) no
N3 C27 C47 C36 -173.4(2) no
C24 C27 C47 C36 3.9(4) no
C49 C28 C60 C1 177.83(18) no
C49 C28 C60 C31 0.3(3) no
C60 C28 C49 C43 -0.6(4) no
C9 C29 C41 C22 2.4(4) no
C20 C30 C37 C12 -1.1(6) no
C57 C31 C60 C1 -177.6(2) no
C57 C31 C60 C28 -0.0(4) no
C60 C31 C57 C43 0.2(4) no
C22 C32 C38 C36 -177.6(3) no
C24 C32 C38 C36 1.3(4) no
C15 C33 C54 C46 -0.9(5) no
C7 C34 C35 C50 0.2(5) no
C34 C35 C50 C56 -0.2(6) no
C38 C36 C47 C27 -0.2(5) no
C47 C36 C38 C32 -2.5(5) no
C16 C39 C45 C52 -0.1(6) no
C17 C40 C44 C26 -1.3(6) no
C49 C43 C57 C31 -0.5(4) no
C57 C43 C49 C28 0.8(4) no
C39 C45 C52 C58 -0.6(7) no
C25 C46 C54 C33 1.5(5) no
C7 C48 C56 C50 1.1(6) no
C35 C50 C56 C48 -0.4(6) no
C16 C51 C58 C52 -0.5(6) no
C45 C52 C58 C51 0.9(7) no
